data_7015858
loop_
_publ_author_name
'Batchelor, Luke J.'
'Sander, Mario'
'Tuna, Floriana'
'Helliwell, Madeleine'
'Moro, Fabrizio'
'van Slageren, Joris'
'Burzur\'i, Enrique'
'Montero, Oscar'
'Evangelisti, Marco'
'Luis, Fernando'
'McInnes, Eric J. L.'

_publ_section_title
;
 Chromium(iii) stars and butterflies: synthesis, structural and
 magnetic studies of tetrametallic clusters.
;
_journal_issue 19
_journal_name_full 'Dalton transactions (Cambridge, England : 2003)'
_journal_page_first 5278
_journal_page_last 5284
_journal_paper_doi 10.1039/c1dt10172b
_journal_volume 40
_journal_year 2011
_chemical_formula_moiety 'C24 H48 Cl6 Cr4 N6 O6, 2(C3 H5 N)'
_chemical_formula_sum 'C30 H58 Cl6 Cr4 N8 O6'
_chemical_formula_weight 1047.54
_chemical_name_common '[Cr4(tmp)2Cl6(Pr-iac)2].2EtCN'
_chemical_name_systematic
;
?
;
_space_group_IT_number 14
_symmetry_cell_setting monoclinic
_symmetry_space_group_name_Hall '-P 2ybc'
_symmetry_space_group_name_H-M 'P 1 21/c 1'
_atom_sites_solution_hydrogens geom
_atom_sites_solution_primary direct
_atom_sites_solution_secondary difmap
_audit_creation_method SHELXL-97
_cell_angle_alpha 90.00
_cell_angle_beta 95.16(3)
_cell_angle_gamma 90.00
_cell_formula_units_Z 2
_cell_length_a 10.134(2)
_cell_length_b 16.530(3)
_cell_length_c 13.389(3)
_cell_measurement_reflns_used 2031
_cell_measurement_temperature 100(2)
_cell_measurement_theta_max 23.98
_cell_measurement_theta_min 2.36
_cell_volume 2233.8(8)
_computing_cell_refinement 'Bruker SMART'
_computing_data_collection 'Bruker SMART'
_computing_data_reduction 'Bruker SAINT'
_computing_molecular_graphics 'Bruker SHELXTL'
_computing_publication_material 'Bruker SHELXTL'
_computing_structure_refinement 'SHELXL-97 (Sheldrick, 1997)'
_computing_structure_solution 'SHELXS-97 (Sheldrick, 1990)'
_diffrn_ambient_temperature 100(2)
_diffrn_measured_fraction_theta_full 0.999
_diffrn_measured_fraction_theta_max 0.999
_diffrn_measurement_device_type 'CCD area detector'
_diffrn_measurement_method 'phi and omega scans'
_diffrn_radiation_monochromator graphite
_diffrn_radiation_source 'fine-focus sealed tube'
_diffrn_radiation_type MoK\a
_diffrn_radiation_wavelength 0.71073
_diffrn_reflns_av_R_equivalents 0.0580
_diffrn_reflns_av_sigmaI/netI 0.0975
_diffrn_reflns_limit_h_max 12
_diffrn_reflns_limit_h_min -9
_diffrn_reflns_limit_k_max 19
_diffrn_reflns_limit_k_min -20
_diffrn_reflns_limit_l_max 11
_diffrn_reflns_limit_l_min -16
_diffrn_reflns_number 12813
_diffrn_reflns_theta_full 26.37
_diffrn_reflns_theta_max 26.37
_diffrn_reflns_theta_min 1.96
_exptl_absorpt_coefficient_mu 1.354
_exptl_absorpt_correction_type none
_exptl_crystal_colour green
_exptl_crystal_density_diffrn 1.557
_exptl_crystal_density_method 'not measured'
_exptl_crystal_description block
_exptl_crystal_F_000 1080
_exptl_crystal_size_max 0.20
_exptl_crystal_size_mid 0.20
_exptl_crystal_size_min 0.10
_refine_diff_density_max 0.485
_refine_diff_density_min -0.382
_refine_diff_density_rms 0.095
_refine_ls_extinction_method none
_refine_ls_goodness_of_fit_ref 0.843
_refine_ls_hydrogen_treatment mixed
_refine_ls_matrix_type full
_refine_ls_number_parameters 317
_refine_ls_number_reflns 4566
_refine_ls_number_restraints 107
_refine_ls_restrained_S_all 0.849
_refine_ls_R_factor_all 0.0687
_refine_ls_R_factor_gt 0.0391
_refine_ls_shift/su_max 0.000
_refine_ls_shift/su_mean 0.000
_refine_ls_structure_factor_coef Fsqd
_refine_ls_weighting_details 'calc w=1/[\s^2^(Fo^2^)+(0.0214P)^2^+0.0000P] where P=(Fo^2^+2Fc^2^)/3'
_refine_ls_weighting_scheme calc
_refine_ls_wR_factor_gt 0.0725
_refine_ls_wR_factor_ref 0.0776
_reflns_number_gt 2865
_reflns_number_total 4566
_reflns_threshold_expression >2sigma(I)
_cod_data_source_file c1dt10172b.txt
_cod_data_source_block brepw52m
_cod_depositor_comments
;
The following automatic conversions were performed:
'_symmetry_cell_setting' value 'Monoclinic' changed to 'monoclinic'
according to '/home/saulius/struct/CIF-dictionaries/cif_core.dic'
dictionary named 'cif_core.dic' version 2.4.1 from 2010-06-29.

Automatic conversion script
Id: cif_fix_enum 1555 2011-01-17 13:19:09Z saulius 
;
_cod_original_sg_symbol_Hall -P2ybc
_cod_original_sg_symbol_H-M P2(1)/c
_cod_database_code 7015858

loop_
_symmetry_equiv_pos_as_xyz
'x, y, z'
'-x, y+1/2, -z+1/2'
'-x, -y, -z'
'x, -y-1/2, z-1/2'

loop_
_atom_site_label
_atom_site_type_symbol
_atom_site_fract_x
_atom_site_fract_y
_atom_site_fract_z
_atom_site_U_iso_or_equiv
_atom_site_adp_type
_atom_site_occupancy
_atom_site_symmetry_multiplicity
_atom_site_calc_flag
_atom_site_refinement_flags
_atom_site_disorder_assembly
_atom_site_disorder_group
Cr1 Cr 0.47716(5) 0.13800(3) 0.90330(5) 0.02262(16) Uani 1 1 d . . .
Cr2 Cr 0.58465(5) 0.04284(3) 1.08990(5) 0.02052(16) Uani 1 1 d . . .
Cl1 Cl 0.34905(8) 0.25089(5) 0.87690(8) 0.0304(2) Uani 1 1 d . . .
Cl2 Cl 0.77765(8) 0.11928(5) 1.10463(7) 0.0238(2) Uani 1 1 d . . .
Cl3 Cl 0.56661(8) 0.05579(5) 1.25968(7) 0.0269(2) Uani 1 1 d . . .
O1 O 0.57721(19) 0.03042(12) 0.93751(17) 0.0184(6) Uani 1 1 d . . .
O2 O 0.47483(19) 0.13734(12) 1.05096(18) 0.0202(6) Uani 1 1 d . . .
O3 O 0.3259(2) 0.06231(12) 0.89504(18) 0.0203(6) Uani 1 1 d . . .
N1 N 0.6421(3) 0.23866(18) 0.7419(3) 0.0301(8) Uani 1 1 d D A .
H1N H 0.677(3) 0.262(2) 0.699(2) 0.036 Uiso 1 1 d D . .
N2 N 0.6465(3) 0.20199(19) 0.9062(2) 0.0255(8) Uani 1 1 d D A .
H2N H 0.682(3) 0.204(2) 0.9608(18) 0.031 Uiso 1 1 d D . .
N3 N 0.5017(3) 0.12941(18) 0.7571(3) 0.0260(8) Uani 1 1 d D A .
H3N H 0.466(3) 0.0909(17) 0.729(3) 0.031 Uiso 1 1 d D . .
C1 C 0.6953(3) 0.2429(2) 0.8383(3) 0.0282(10) Uani 1 1 d . . .
C2 C 0.8144(4) 0.2970(2) 0.8566(4) 0.0470(13) Uani 0.62(3) 1 d P A 1
H2A H 0.8622 0.2966 0.7953 0.056 Uiso 0.62(3) 1 calc PR A 1
H2B H 0.7823 0.3529 0.8654 0.056 Uiso 0.62(3) 1 calc PR A 1
C3 C 0.9065(13) 0.2787(9) 0.9391(10) 0.051(4) Uani 0.62(3) 1 d P A 1
H3A H 0.9353 0.2223 0.9344 0.061 Uiso 0.62(3) 1 calc PR A 1
H3B H 0.8648 0.2865 1.0016 0.061 Uiso 0.62(3) 1 calc PR A 1
H3C H 0.9835 0.3145 0.9384 0.061 Uiso 0.62(3) 1 calc PR A 1
C2X C 0.8144(4) 0.2970(2) 0.8566(4) 0.0470(13) Uani 0.38(3) 1 d P A 2
H2X1 H 0.8243 0.3291 0.7953 0.056 Uiso 0.38(3) 1 calc PR A 2
H2X2 H 0.7993 0.3352 0.9113 0.056 Uiso 0.38(3) 1 calc PR A 2
C3X C 0.9359(17) 0.2530(12) 0.883(3) 0.067(8) Uani 0.38(3) 1 d P A 2
H3X1 H 1.0105 0.2909 0.8895 0.080 Uiso 0.38(3) 1 calc PR A 2
H3X2 H 0.9497 0.2133 0.8306 0.080 Uiso 0.38(3) 1 calc PR A 2
H3X3 H 0.9300 0.2249 0.9470 0.080 Uiso 0.38(3) 1 calc PR A 2
C4 C 0.5630(4) 0.1765(2) 0.6999(3) 0.0304(10) Uani 1 1 d . . .
C5 C 0.5617(4) 0.1673(2) 0.5901(3) 0.0402(11) Uani 0.556(15) 1 d P A 1
H5A H 0.5114 0.2130 0.5578 0.048 Uiso 0.556(15) 1 calc PR A 1
H5B H 0.6541 0.1716 0.5719 0.048 Uiso 0.556(15) 1 calc PR A 1
C6 C 0.5069(16) 0.0943(5) 0.5492(7) 0.064(5) Uani 0.556(15) 1 d P A 1
H6A H 0.5409 0.0485 0.5904 0.097 Uiso 0.556(15) 1 calc PR A 1
H6B H 0.5317 0.0876 0.4806 0.097 Uiso 0.556(15) 1 calc PR A 1
H6C H 0.4102 0.0962 0.5483 0.097 Uiso 0.556(15) 1 calc PR A 1
C5X C 0.5617(4) 0.1673(2) 0.5901(3) 0.0402(11) Uani 0.444(15) 1 d P A 2
H5X1 H 0.6028 0.2161 0.5633 0.048 Uiso 0.444(15) 1 calc PR A 2
H5X2 H 0.4682 0.1659 0.5614 0.048 Uiso 0.444(15) 1 calc PR A 2
C6X C 0.6300(19) 0.0951(6) 0.5529(8) 0.058(5) Uani 0.444(15) 1 d P A 2
H6X1 H 0.5908 0.0460 0.5785 0.070 Uiso 0.444(15) 1 calc PR A 2
H6X2 H 0.7243 0.0973 0.5763 0.070 Uiso 0.444(15) 1 calc PR A 2
H6X3 H 0.6198 0.0946 0.4794 0.070 Uiso 0.444(15) 1 calc PR A 2
C7 C 0.7478(3) -0.0784(2) 0.9326(3) 0.0215(9) Uani 1 1 d . . .
C8 C 0.8779(3) -0.0960(2) 0.8842(3) 0.0273(10) Uani 1 1 d . . .
H8A H 0.9438 -0.0547 0.9086 0.033 Uiso 1 1 calc R . .
H8B H 0.9118 -0.1491 0.9093 0.033 Uiso 1 1 calc R . .
C9 C 0.8719(3) -0.0975(2) 0.7711(3) 0.0401(11) Uani 1 1 d . . .
H9A H 0.8069 -0.1379 0.7450 0.060 Uiso 1 1 calc R . .
H9B H 0.9593 -0.1114 0.7502 0.060 Uiso 1 1 calc R . .
H9C H 0.8455 -0.0440 0.7446 0.060 Uiso 1 1 calc R . .
C10 C 0.6976(3) 0.00460(19) 0.8941(3) 0.0214(9) Uani 1 1 d . . .
H10A H 0.7679 0.0454 0.9101 0.026 Uiso 1 1 calc R . .
H10B H 0.6799 0.0023 0.8202 0.026 Uiso 1 1 calc R . .
C11 C 0.2167(3) 0.0778(2) 0.9538(3) 0.0246(9) Uani 1 1 d . . .
H11A H 0.1481 0.0360 0.9378 0.030 Uiso 1 1 calc R . .
H11B H 0.1775 0.1308 0.9336 0.030 Uiso 1 1 calc R . .
C12 C 0.3522(3) 0.14634(19) 1.0962(3) 0.0222(9) Uani 1 1 d . . .
H12A H 0.3118 0.1990 1.0755 0.027 Uiso 1 1 calc R . .
H12B H 0.3711 0.1472 1.1700 0.027 Uiso 1 1 calc R . .
N4 N -0.0935(8) 0.1275(5) 0.7354(9) 0.100(3) Uani 0.641(9) 1 d PDU B 1
C13 C 0.0069(9) 0.1069(7) 0.7167(10) 0.086(3) Uani 0.641(9) 1 d PDU B 1
C14 C 0.1297(8) 0.0712(7) 0.6868(9) 0.077(3) Uani 0.641(9) 1 d PDU B 1
H14C H 0.1990 0.1136 0.6933 0.115 Uiso 0.641(9) 1 calc PR B 1
H14D H 0.1573 0.0282 0.7357 0.115 Uiso 0.641(9) 1 calc PR B 1
C15 C 0.1290(12) 0.0405(8) 0.5981(9) 0.117(4) Uani 0.641(9) 1 d PDU B 1
H15D H 0.1320 0.0841 0.5488 0.140 Uiso 0.641(9) 1 calc PR B 1
H15E H 0.0480 0.0087 0.5833 0.140 Uiso 0.641(9) 1 calc PR B 1
H15F H 0.2065 0.0054 0.5951 0.140 Uiso 0.641(9) 1 calc PR B 1
N4X N -0.0955(13) 0.1318(10) 0.6449(15) 0.109(5) Uani 0.359(9) 1 d PDU B 2
C13X C 0.0117(15) 0.1116(14) 0.6513(17) 0.093(3) Uani 0.359(9) 1 d PDU B 2
C14X C 0.1554(13) 0.1151(14) 0.6586(17) 0.095(4) Uani 0.359(9) 1 d PDU B 2
H14A H 0.1943 0.0862 0.7190 0.142 Uiso 0.359(9) 1 calc PR B 2
H14B H 0.1869 0.1718 0.6611 0.142 Uiso 0.359(9) 1 calc PR B 2
C15X C 0.1929(18) 0.0703(13) 0.5566(13) 0.099(5) Uani 0.359(9) 1 d PDU B 2
H15A H 0.1242 0.0306 0.5355 0.118 Uiso 0.359(9) 1 calc PR B 2
H15B H 0.2784 0.0428 0.5694 0.118 Uiso 0.359(9) 1 calc PR B 2
H15C H 0.1987 0.1106 0.5035 0.118 Uiso 0.359(9) 1 calc PRU B 2

loop_
_atom_site_aniso_label
_atom_site_aniso_U_11
_atom_site_aniso_U_22
_atom_site_aniso_U_33
_atom_site_aniso_U_23
_atom_site_aniso_U_13
_atom_site_aniso_U_12
Cr1 0.0154(3) 0.0159(3) 0.0364(4) 0.0020(3) 0.0015(3) 0.0005(2)
Cr2 0.0114(3) 0.0155(3) 0.0347(4) 0.0005(3) 0.0024(3) 0.0005(2)
Cl1 0.0253(5) 0.0199(5) 0.0455(7) 0.0040(5) 0.0003(5) 0.0058(4)
Cl2 0.0137(4) 0.0200(5) 0.0378(6) -0.0023(4) 0.0023(4) -0.0021(3)
Cl3 0.0203(5) 0.0229(5) 0.0378(6) 0.0000(4) 0.0038(4) -0.0011(4)
O1 0.0083(12) 0.0157(13) 0.0316(16) 0.0021(11) 0.0038(11) 0.0012(9)
O2 0.0089(12) 0.0154(13) 0.0368(17) -0.0010(12) 0.0041(11) 0.0012(9)
O3 0.0105(12) 0.0157(13) 0.0350(16) -0.0008(11) 0.0027(11) 0.0020(10)
N1 0.0260(19) 0.0193(19) 0.047(3) 0.0082(17) 0.0131(17) -0.0018(14)
N2 0.0194(18) 0.0217(18) 0.035(2) 0.0044(17) -0.0024(16) -0.0013(13)
N3 0.0205(18) 0.0209(19) 0.037(2) 0.0027(16) 0.0047(15) -0.0002(14)
C1 0.018(2) 0.016(2) 0.051(3) 0.008(2) 0.003(2) 0.0054(15)
C2 0.025(2) 0.034(3) 0.081(4) 0.012(2) -0.002(2) -0.0088(19)
C3 0.043(7) 0.055(8) 0.053(7) 0.023(6) -0.011(5) -0.025(6)
C2X 0.025(2) 0.034(3) 0.081(4) 0.012(2) -0.002(2) -0.0088(19)
C3X 0.024(8) 0.056(12) 0.12(2) 0.039(12) -0.004(11) -0.015(8)
C4 0.029(2) 0.019(2) 0.045(3) 0.001(2) 0.010(2) 0.0068(17)
C5 0.049(3) 0.030(2) 0.044(3) 0.005(2) 0.020(2) 0.004(2)
C6 0.110(12) 0.049(6) 0.037(6) -0.007(5) 0.022(6) -0.025(6)
C5X 0.049(3) 0.030(2) 0.044(3) 0.005(2) 0.020(2) 0.004(2)
C6X 0.100(14) 0.043(7) 0.036(7) -0.010(6) 0.026(8) 0.006(7)
C7 0.0106(18) 0.0191(19) 0.035(3) -0.0016(18) 0.0052(17) 0.0015(15)
C8 0.014(2) 0.024(2) 0.044(3) -0.0040(19) 0.0068(18) 0.0014(15)
C9 0.020(2) 0.048(3) 0.053(3) -0.006(2) 0.010(2) -0.0009(18)
C10 0.0108(18) 0.020(2) 0.034(2) -0.0021(17) 0.0061(17) -0.0007(14)
C11 0.0118(18) 0.020(2) 0.043(3) -0.0015(19) 0.0036(18) 0.0016(15)
C12 0.0125(18) 0.0153(19) 0.039(3) 0.0003(17) 0.0042(17) 0.0019(14)
N4 0.069(5) 0.097(5) 0.135(8) -0.010(6) 0.019(6) 0.028(4)
C13 0.058(4) 0.104(5) 0.095(7) -0.007(6) -0.007(5) 0.030(4)
C14 0.041(4) 0.101(6) 0.084(6) -0.008(6) -0.019(4) 0.029(4)
C15 0.097(8) 0.159(9) 0.093(8) 0.003(7) 0.001(6) 0.056(7)
N4X 0.063(5) 0.142(9) 0.116(10) -0.023(10) -0.015(8) 0.047(7)
C13X 0.056(5) 0.122(6) 0.096(7) -0.015(7) -0.013(6) 0.031(5)
C14X 0.053(5) 0.134(8) 0.092(8) -0.018(7) -0.027(6) 0.031(7)
C15X 0.067(9) 0.158(11) 0.071(9) 0.022(8) 0.008(7) 0.018(9)

loop_
_atom_type_symbol
_atom_type_description
_atom_type_scat_dispersion_real
_atom_type_scat_dispersion_imag
_atom_type_scat_source
C C 0.0033 0.0016 'International Tables Vol C Tables 4.2.6.8 and 6.1.1.4'
H H 0.0000 0.0000 'International Tables Vol C Tables 4.2.6.8 and 6.1.1.4'
Cl Cl 0.1484 0.1585 'International Tables Vol C Tables 4.2.6.8 and 6.1.1.4'
Cr Cr 0.3209 0.6236 'International Tables Vol C Tables 4.2.6.8 and 6.1.1.4'
N N 0.0061 0.0033 'International Tables Vol C Tables 4.2.6.8 and 6.1.1.4'
O O 0.0106 0.0060 'International Tables Vol C Tables 4.2.6.8 and 6.1.1.4'

loop_
_geom_angle_atom_site_label_1
_geom_angle_atom_site_label_2
_geom_angle_atom_site_label_3
_geom_angle
_geom_angle_site_symmetry_1
_geom_angle_site_symmetry_3
_geom_angle_publ_flag
O3 Cr1 O2 88.48(9) . . ?
O3 Cr1 N3 93.69(11) . . ?
O2 Cr1 N3 172.21(11) . . ?
O3 Cr1 N2 172.01(11) . . ?
O2 Cr1 N2 94.05(12) . . ?
N3 Cr1 N2 82.83(13) . . ?
O3 Cr1 O1 80.26(8) . . ?
O2 Cr1 O1 79.89(9) . . ?
N3 Cr1 O1 93.09(11) . . ?
N2 Cr1 O1 92.71(10) . . ?
O3 Cr1 Cl1 94.68(7) . . ?
O2 Cr1 Cl1 95.82(7) . . ?
N3 Cr1 Cl1 91.46(9) . . ?
N2 Cr1 Cl1 92.61(9) . . ?
O1 Cr1 Cl1 173.40(7) . . ?
O2 Cr2 O3 168.15(10) . 3_657 ?
O2 Cr2 O1 89.83(9) . 3_657 ?
O3 Cr2 O1 81.35(9) 3_657 3_657 ?
O2 Cr2 O1 81.12(9) . . ?
O3 Cr2 O1 89.36(9) 3_657 . ?
O1 Cr2 O1 78.73(10) 3_657 . ?
O2 Cr2 Cl3 95.43(8) . . ?
O3 Cr2 Cl3 93.31(8) 3_657 . ?
O1 Cr2 Cl3 95.65(8) 3_657 . ?
O1 Cr2 Cl3 173.35(6) . . ?
O2 Cr2 Cl2 92.45(7) . . ?
O3 Cr2 Cl2 95.48(7) 3_657 . ?
O1 Cr2 Cl2 173.33(7) 3_657 . ?
O1 Cr2 Cl2 95.43(7) . . ?
Cl3 Cr2 Cl2 90.38(4) . . ?
C10 O1 Cr2 116.14(18) . 3_657 ?
C10 O1 Cr2 117.95(19) . . ?
Cr2 O1 Cr2 101.27(10) 3_657 . ?
C10 O1 Cr1 124.79(18) . . ?
Cr2 O1 Cr1 95.72(8) 3_657 . ?
Cr2 O1 Cr1 96.17(9) . . ?
C12 O2 Cr2 117.50(18) . . ?
C12 O2 Cr1 120.55(19) . . ?
Cr2 O2 Cr1 102.27(10) . . ?
C11 O3 Cr2 118.19(19) . 3_657 ?
C11 O3 Cr1 119.25(19) . . ?
Cr2 O3 Cr1 101.92(9) 3_657 . ?
C1 N1 C4 126.1(3) . . ?
C1 N1 H1N 119(3) . . ?
C4 N1 H1N 110(3) . . ?
C1 N2 Cr1 130.8(3) . . ?
C1 N2 H2N 118(3) . . ?
Cr1 N2 H2N 111(3) . . ?
C4 N3 Cr1 130.3(3) . . ?
C4 N3 H3N 115(3) . . ?
Cr1 N3 H3N 115(3) . . ?
N2 C1 N1 120.5(3) . . ?
N2 C1 C2 124.0(4) . . ?
N1 C1 C2 115.5(4) . . ?
C3 C2 C1 117.6(5) . . ?
C3 C2 H2A 107.9 . . ?
C1 C2 H2A 107.9 . . ?
C3 C2 H2B 107.9 . . ?
C1 C2 H2B 107.9 . . ?
H2A C2 H2B 107.2 . . ?
H3X1 C3X H3X2 109.5 . . ?
H3X1 C3X H3X3 109.5 . . ?
H3X2 C3X H3X3 109.5 . . ?
N3 C4 N1 119.8(4) . . ?
N3 C4 C5 124.5(4) . . ?
N1 C4 C5 115.6(3) . . ?
C6 C5 C4 116.1(5) . . ?
C6 C5 H5A 108.3 . . ?
C4 C5 H5A 108.3 . . ?
C6 C5 H5B 108.3 . . ?
C4 C5 H5B 108.3 . . ?
H5A C5 H5B 107.4 . . ?
H6X1 C6X H6X2 109.5 . . ?
H6X1 C6X H6X3 109.5 . . ?
H6X2 C6X H6X3 109.5 . . ?
C11 C7 C10 111.6(3) 3_657 . ?
C11 C7 C12 110.1(3) 3_657 3_657 ?
C10 C7 C12 112.1(3) . 3_657 ?
C11 C7 C8 106.6(3) 3_657 . ?
C10 C7 C8 107.2(3) . . ?
C12 C7 C8 109.0(3) 3_657 . ?
C9 C8 C7 117.6(3) . . ?
C9 C8 H8A 107.9 . . ?
C7 C8 H8A 107.9 . . ?
C9 C8 H8B 107.9 . . ?
C7 C8 H8B 107.9 . . ?
H8A C8 H8B 107.2 . . ?
C8 C9 H9A 109.5 . . ?
C8 C9 H9B 109.5 . . ?
H9A C9 H9B 109.5 . . ?
C8 C9 H9C 109.5 . . ?
H9A C9 H9C 109.5 . . ?
H9B C9 H9C 109.5 . . ?
O1 C10 C7 113.0(3) . . ?
O1 C10 H10A 109.0 . . ?
C7 C10 H10A 109.0 . . ?
O1 C10 H10B 109.0 . . ?
C7 C10 H10B 109.0 . . ?
H10A C10 H10B 107.8 . . ?
O3 C11 C7 115.0(3) . 3_657 ?
O3 C11 H11A 108.5 . . ?
C7 C11 H11A 108.5 3_657 . ?
O3 C11 H11B 108.5 . . ?
C7 C11 H11B 108.5 3_657 . ?
H11A C11 H11B 107.5 . . ?
O2 C12 C7 113.2(3) . 3_657 ?
O2 C12 H12A 108.9 . . ?
C7 C12 H12A 108.9 3_657 . ?
O2 C12 H12B 108.9 . . ?
C7 C12 H12B 108.9 3_657 . ?
H12A C12 H12B 107.7 . . ?
N4 C13 C14 172.9(13) . . ?
C15 C14 C13 118.4(9) . . ?
C15 C14 H14C 107.7 . . ?
C13 C14 H14C 107.7 . . ?
C15 C14 H14D 107.7 . . ?
C13 C14 H14D 107.7 . . ?
H14C C14 H14D 107.1 . . ?
N4X C13X C14X 160(2) . . ?
C13X C14X C15X 103.5(15) . . ?
C13X C14X H14A 111.1 . . ?
C15X C14X H14A 111.1 . . ?
C13X C14X H14B 111.1 . . ?
C15X C14X H14B 111.1 . . ?
H14A C14X H14B 109.0 . . ?
C14X C15X H15A 109.5 . . ?
C14X C15X H15B 109.5 . . ?
H15A C15X H15B 109.5 . . ?
C14X C15X H15C 109.5 . . ?
H15A C15X H15C 109.5 . . ?
H15B C15X H15C 109.5 . . ?

loop_
_geom_bond_atom_site_label_1
_geom_bond_atom_site_label_2
_geom_bond_distance
_geom_bond_site_symmetry_2
_geom_bond_publ_flag
Cr1 O3 1.974(2) . ?
Cr1 O2 1.979(2) . ?
Cr1 N3 2.000(3) . ?
Cr1 N2 2.013(3) . ?
Cr1 O1 2.078(2) . ?
Cr1 Cl1 2.2826(10) . ?
Cr2 O2 1.961(2) . ?
Cr2 O3 1.962(2) 3_657 ?
Cr2 O1 2.045(2) 3_657 ?
Cr2 O1 2.045(2) . ?
Cr2 Cl3 2.3068(13) . ?
Cr2 Cl2 2.3219(10) . ?
O1 C10 1.462(3) . ?
O1 Cr2 2.045(2) 3_657 ?
O2 C12 1.438(3) . ?
O3 C11 1.437(4) . ?
O3 Cr2 1.962(2) 3_657 ?
N1 C1 1.355(5) . ?
N1 C4 1.391(5) . ?
N1 H1N 0.80(2) . ?
N2 C1 1.268(5) . ?
N2 H2N 0.78(2) . ?
N3 C4 1.290(5) . ?
N3 H3N 0.80(2) . ?
C1 C2 1.504(5) . ?
C2 C3 1.414(10) . ?
C2 H2A 0.9900 . ?
C2 H2B 0.9900 . ?
C3 H3A 0.9800 . ?
C3 H3B 0.9800 . ?
C3 H3C 0.9800 . ?
C3X H3X1 0.9800 . ?
C3X H3X2 0.9800 . ?
C3X H3X3 0.9800 . ?
C4 C5 1.478(5) . ?
C5 C6 1.418(9) . ?
C5 H5A 0.9900 . ?
C5 H5B 0.9900 . ?
C6 H6A 0.9800 . ?
C6 H6B 0.9800 . ?
C6 H6C 0.9800 . ?
C6X H6X1 0.9800 . ?
C6X H6X2 0.9800 . ?
C6X H6X3 0.9800 . ?
C7 C11 1.531(5) 3_657 ?
C7 C10 1.537(4) . ?
C7 C12 1.538(4) 3_657 ?
C7 C8 1.547(4) . ?
C8 C9 1.510(5) . ?
C8 H8A 0.9900 . ?
C8 H8B 0.9900 . ?
C9 H9A 0.9800 . ?
C9 H9B 0.9800 . ?
C9 H9C 0.9800 . ?
C10 H10A 0.9900 . ?
C10 H10B 0.9900 . ?
C11 C7 1.531(5) 3_657 ?
C11 H11A 0.9900 . ?
C11 H11B 0.9900 . ?
C12 C7 1.538(4) 3_657 ?
C12 H12A 0.9900 . ?
C12 H12B 0.9900 . ?
N4 C13 1.122(8) . ?
C13 C14 1.465(10) . ?
C14 C15 1.290(14) . ?
C14 H14C 0.9900 . ?
C14 H14D 0.9900 . ?
C15 H15D 0.9800 . ?
C15 H15E 0.9800 . ?
C15 H15F 0.9800 . ?
N4X C13X 1.133(12) . ?
C13X C14X 1.452(14) . ?
C14X C15X 1.63(3) . ?
C14X H14A 0.9900 . ?
C14X H14B 0.9900 . ?
C15X H15A 0.9800 . ?
C15X H15B 0.9800 . ?
C15X H15C 0.9800 . ?

loop_
_geom_hbond_atom_site_label_D
_geom_hbond_atom_site_label_H
_geom_hbond_atom_site_label_A
_geom_hbond_distance_DH
_geom_hbond_distance_HA
_geom_hbond_distance_DA
_geom_hbond_angle_DHA
_geom_hbond_site_symmetry_A
N1 H1N Cl2 0.80(2) 2.59(2) 3.352(3) 160(4) 4_565
N2 H2N Cl2 0.78(2) 2.51(3) 3.172(3) 143(3) .
N3 H3N Cl3 0.80(2) 2.45(3) 3.142(3) 144(3) 3_657

loop_
_geom_torsion_atom_site_label_1
_geom_torsion_atom_site_label_2
_geom_torsion_atom_site_label_3
_geom_torsion_atom_site_label_4
_geom_torsion
_geom_torsion_site_symmetry_1
_geom_torsion_site_symmetry_2
_geom_torsion_site_symmetry_3
_geom_torsion_site_symmetry_4
_geom_torsion_publ_flag
O2 Cr2 O1 C10 140.5(2) . . . . ?
O3 Cr2 O1 C10 -46.59(19) 3_657 . . . ?
O1 Cr2 O1 C10 -127.9(2) 3_657 . . . ?
Cl3 Cr2 O1 C10 -160.3(5) . . . . ?
Cl2 Cr2 O1 C10 48.85(19) . . . . ?
O2 Cr2 O1 Cr2 -91.61(9) . . . 3_657 ?
O3 Cr2 O1 Cr2 81.31(9) 3_657 . . 3_657 ?
O1 Cr2 O1 Cr2 0.0 3_657 . . 3_657 ?
Cl3 Cr2 O1 Cr2 -32.4(6) . . . 3_657 ?
Cl2 Cr2 O1 Cr2 176.75(7) . . . 3_657 ?
O2 Cr2 O1 Cr1 5.50(8) . . . . ?
O3 Cr2 O1 Cr1 178.42(9) 3_657 . . . ?
O1 Cr2 O1 Cr1 97.11(10) 3_657 . . . ?
Cl3 Cr2 O1 Cr1 64.7(6) . . . . ?
Cl2 Cr2 O1 Cr1 -86.14(7) . . . . ?
O3 Cr1 O1 C10 133.9(2) . . . . ?
O2 Cr1 O1 C10 -135.9(2) . . . . ?
N3 Cr1 O1 C10 40.7(2) . . . . ?
N2 Cr1 O1 C10 -42.3(2) . . . . ?
Cl1 Cr1 O1 C10 174.1(5) . . . . ?
O3 Cr1 O1 Cr2 6.38(10) . . . 3_657 ?
O2 Cr1 O1 Cr2 96.56(10) . . . 3_657 ?
N3 Cr1 O1 Cr2 -86.84(11) . . . 3_657 ?
N2 Cr1 O1 Cr2 -169.80(12) . . . 3_657 ?
Cl1 Cr1 O1 Cr2 46.6(7) . . . 3_657 ?
O3 Cr1 O1 Cr2 -95.65(10) . . . . ?
O2 Cr1 O1 Cr2 -5.47(8) . . . . ?
N3 Cr1 O1 Cr2 171.13(10) . . . . ?
N2 Cr1 O1 Cr2 88.17(12) . . . . ?
Cl1 Cr1 O1 Cr2 -55.4(7) . . . . ?
O3 Cr2 O2 C12 91.6(5) 3_657 . . . ?
O1 Cr2 O2 C12 49.9(2) 3_657 . . . ?
O1 Cr2 O2 C12 128.5(2) . . . . ?
Cl3 Cr2 O2 C12 -45.8(2) . . . . ?
Cl2 Cr2 O2 C12 -136.4(2) . . . . ?
O3 Cr2 O2 Cr1 -42.8(5) 3_657 . . . ?
O1 Cr2 O2 Cr1 -84.49(10) 3_657 . . . ?
O1 Cr2 O2 Cr1 -5.87(9) . . . . ?
Cl3 Cr2 O2 Cr1 179.86(7) . . . . ?
Cl2 Cr2 O2 Cr1 89.24(8) . . . . ?
O3 Cr1 O2 C12 -46.4(2) . . . . ?
N3 Cr1 O2 C12 -152.7(7) . . . . ?
N2 Cr1 O2 C12 141.2(2) . . . . ?
O1 Cr1 O2 C12 -126.8(2) . . . . ?
Cl1 Cr1 O2 C12 48.12(19) . . . . ?
O3 Cr1 O2 Cr2 86.18(10) . . . . ?
N3 Cr1 O2 Cr2 -20.1(8) . . . . ?
N2 Cr1 O2 Cr2 -86.23(12) . . . . ?
O1 Cr1 O2 Cr2 5.80(9) . . . . ?
Cl1 Cr1 O2 Cr2 -179.27(7) . . . . ?
O2 Cr1 O3 C11 45.4(2) . . . . ?
N3 Cr1 O3 C11 -142.1(2) . . . . ?
N2 Cr1 O3 C11 154.0(8) . . . . ?
O1 Cr1 O3 C11 125.4(2) . . . . ?
Cl1 Cr1 O3 C11 -50.3(2) . . . . ?
O2 Cr1 O3 Cr2 -86.77(11) . . . 3_657 ?
N3 Cr1 O3 Cr2 85.74(12) . . . 3_657 ?
N2 Cr1 O3 Cr2 21.8(9) . . . 3_657 ?
O1 Cr1 O3 Cr2 -6.76(10) . . . 3_657 ?
Cl1 Cr1 O3 Cr2 177.51(9) . . . 3_657 ?
O3 Cr1 N2 C1 91.1(9) . . . . ?
O2 Cr1 N2 C1 -160.7(4) . . . . ?
N3 Cr1 N2 C1 26.5(4) . . . . ?
O1 Cr1 N2 C1 119.2(4) . . . . ?
Cl1 Cr1 N2 C1 -64.7(4) . . . . ?
O3 Cr1 N3 C4 161.2(3) . . . . ?
O2 Cr1 N3 C4 -92.8(8) . . . . ?
N2 Cr1 N3 C4 -26.0(3) . . . . ?
O1 Cr1 N3 C4 -118.3(3) . . . . ?
Cl1 Cr1 N3 C4 66.5(3) . . . . ?
Cr1 N2 C1 N1 -10.2(6) . . . . ?
Cr1 N2 C1 C2 171.1(3) . . . . ?
C4 N1 C1 N2 -20.8(6) . . . . ?
C4 N1 C1 C2 158.0(3) . . . . ?
N2 C1 C2 C3 25.9(11) . . . . ?
N1 C1 C2 C3 -152.9(10) . . . . ?
Cr1 N3 C4 N1 10.0(5) . . . . ?
Cr1 N3 C4 C5 -173.4(3) . . . . ?
C1 N1 C4 N3 20.9(6) . . . . ?
C1 N1 C4 C5 -156.0(4) . . . . ?
N3 C4 C5 C6 -10.5(9) . . . . ?
N1 C4 C5 C6 166.2(8) . . . . ?
C11 C7 C8 C9 -178.1(3) 3_657 . . . ?
C10 C7 C8 C9 -58.5(4) . . . . ?
C12 C7 C8 C9 63.1(4) 3_657 . . . ?
Cr2 O1 C10 C7 -60.7(3) 3_657 . . . ?
Cr2 O1 C10 C7 59.8(3) . . . . ?
Cr1 O1 C10 C7 -179.1(2) . . . . ?
C11 C7 C10 O1 -61.3(3) 3_657 . . . ?
C12 C7 C10 O1 62.8(4) 3_657 . . . ?
C8 C7 C10 O1 -177.6(3) . . . . ?
Cr2 O3 C11 C7 63.2(3) 3_657 . . 3_657 ?
Cr1 O3 C11 C7 -61.4(3) . . . 3_657 ?
Cr2 O2 C12 C7 -64.5(3) . . . 3_657 ?
Cr1 O2 C12 C7 61.4(3) . . . 3_657 ?
N4 C13 C14 C15 44(10) . . . . ?
N4X C13X C14X C15X -117(6) . . . . ?
